data_2213169
loop_
_publ_author_name
'D. Gayathri'
'D. Velmurugan'
'K. Ravikumar'
'K. Karthikeyan'
'P. T. Perumal'

_publ_section_title 3-[3-(4-Ethoxyphenyl)-1-phenyl-1<i>H</i>-pyrazol-4-yl]-4-nitro-2,5-diphenylisoxazolidine
_journal_coeditor_code BT2323
_journal_issue 5
_journal_name_full 'Acta Crystallographica Section E'
_journal_page_first o2216
_journal_page_last o2217
_journal_paper_doi 10.1107/S160053680701522X
_journal_volume 63
_journal_year 2007
_chemical_formula_iupac 'C32 H28 N4 O4'
_chemical_formula_moiety 'C32 H28 N4 O4'
_chemical_formula_sum 'C32 H28 N4 O4'
_chemical_formula_weight 532.58
_chemical_name_systematic
;
3-[3-(4-Ethoxyphenyl)-1-phenyl-1H-pyrazol-4-yl]-4-nitro-2,5-
diphenylisoxazolidine
;
_space_group_IT_number 14
_symmetry_cell_setting monoclinic
_symmetry_space_group_name_Hall '-P 2yn'
_symmetry_space_group_name_H-M 'P 1 21/n 1'
_atom_sites_solution_hydrogens geom
_atom_sites_solution_primary direct
_atom_sites_solution_secondary difmap
_audit_creation_method SHELXL-97
_cell_angle_alpha 90.00
_cell_angle_beta 101.6880(10)
_cell_angle_gamma 90.00
_cell_formula_units_Z 4
_cell_length_a 13.2463(7)
_cell_length_b 10.0112(6)
_cell_length_c 20.9518(12)
_cell_measurement_reflns_used 3064
_cell_measurement_temperature 273(2)
_cell_measurement_theta_max 25.00
_cell_measurement_theta_min 1.68
_cell_volume 2720.8(3)
_computing_cell_refinement 'SAINT (Bruker, 2001)'
_computing_data_collection 'SMART (Bruker, 2001)'
_computing_data_reduction SAINT
_computing_molecular_graphics 'PLATON (Spek, 2003)'
_computing_publication_material 'SHELXL97 and PARST (Nardelli, 1995)'
_computing_structure_refinement 'SHELXL97 (Sheldrick, 1997)'
_computing_structure_solution 'SHELXS97 (Sheldrick, 1997)'
_diffrn_ambient_temperature 273(2)
_diffrn_measured_fraction_theta_full 0.999
_diffrn_measured_fraction_theta_max 0.955
_diffrn_measurement_device 'Bruker SMART APEX'
_diffrn_measurement_device_type 'Bruker SMART CCD area-detector'
_diffrn_measurement_method \w
_diffrn_radiation_monochromator graphite
_diffrn_radiation_source 'fine-focus sealed tube'
_diffrn_radiation_type MoK\a
_diffrn_radiation_wavelength 0.71073
_diffrn_reflns_av_R_equivalents 0.0239
_diffrn_reflns_av_sigmaI/netI 0.0191
_diffrn_reflns_limit_h_max 17
_diffrn_reflns_limit_h_min -17
_diffrn_reflns_limit_k_max 12
_diffrn_reflns_limit_k_min -12
_diffrn_reflns_limit_l_max 27
_diffrn_reflns_limit_l_min -27
_diffrn_reflns_number 30188
_diffrn_reflns_theta_full 25.00
_diffrn_reflns_theta_max 28.01
_diffrn_reflns_theta_min 1.68
_diffrn_standards_number 0
_exptl_absorpt_coefficient_mu 0.087
_exptl_absorpt_correction_type none
_exptl_crystal_colour colorless
_exptl_crystal_density_diffrn 1.300
_exptl_crystal_density_method 'not measured'
_exptl_crystal_description block
_exptl_crystal_F_000 1120
_exptl_crystal_size_max 0.27
_exptl_crystal_size_mid 0.24
_exptl_crystal_size_min 0.23
_refine_diff_density_max 0.335
_refine_diff_density_min -0.182
_refine_ls_extinction_method none
_refine_ls_goodness_of_fit_ref 1.031
_refine_ls_hydrogen_treatment constr
_refine_ls_matrix_type full
_refine_ls_number_parameters 362
_refine_ls_number_reflns 6286
_refine_ls_number_restraints 0
_refine_ls_restrained_S_all 1.031
_refine_ls_R_factor_all 0.0652
_refine_ls_R_factor_gt 0.0512
_refine_ls_shift/su_max 0.001
_refine_ls_shift/su_mean 0.000
_refine_ls_structure_factor_coef Fsqd
_refine_ls_weighting_details 'calc w=1/[\s^2^(Fo^2^)+(0.0719P)^2^+0.6715P] where P=(Fo^2^+2Fc^2^)/3'
_refine_ls_weighting_scheme calc
_refine_ls_wR_factor_gt 0.1338
_refine_ls_wR_factor_ref 0.1443
_reflns_number_gt 4903
_reflns_number_total 6286
_reflns_threshold_expression I>2\s(I)
_cod_data_source_file bt2323.cif
_cod_data_source_block I
_cod_original_sg_symbol_H-M 'P 21/n'
_cod_database_code 2213169
_cod_database_fobs_code 2213169

loop_
_symmetry_equiv_pos_as_xyz
'x, y, z'
'-x+1/2, y+1/2, -z+1/2'
'-x, -y, -z'
'x-1/2, -y-1/2, z-1/2'

loop_
_atom_site_type_symbol
_atom_site_label
_atom_site_fract_x
_atom_site_fract_y
_atom_site_fract_z
_atom_site_U_iso_or_equiv
_atom_site_adp_type
_atom_site_calc_flag
_atom_site_refinement_flags
_atom_site_occupancy
C C1 0.82347(11) 0.75031(14) 0.20783(7) 0.0371(3) Uani d . 1
C C2 0.88236(10) 0.64658(13) 0.18798(6) 0.0353(3) Uani d . 1
C C3 0.85709(11) 0.65014(14) 0.12109(7) 0.0392(3) Uani d . 1
H H3 0.8824 0.5938 0.0927 0.047 Uiso calc R 1
C C4 0.74164(12) 0.79249(15) 0.03997(7) 0.0429(3) Uani d . 1
C C5 0.65294(16) 0.8657(2) 0.02967(9) 0.0760(6) Uani d . 1
H H5 0.6216 0.8872 0.0642 0.091 Uiso calc R 1
C C6 0.61008(19) 0.9075(3) -0.03313(10) 0.0914(8) Uani d . 1
H H6 0.5499 0.9580 -0.0402 0.110 Uiso calc R 1
C C7 0.65397(17) 0.8766(2) -0.08436(9) 0.0686(5) Uani d . 1
H H7 0.6242 0.9052 -0.1262 0.082 Uiso calc R 1
C C8 0.74188(18) 0.8034(2) -0.07375(9) 0.0740(6) Uani d . 1
H H8 0.7722 0.7808 -0.1086 0.089 Uiso calc R 1
C C9 0.78676(15) 0.7620(2) -0.01163(8) 0.0658(5) Uani d . 1
H H9 0.8478 0.7132 -0.0047 0.079 Uiso calc R 1
C C10 0.82407(11) 0.79573(14) 0.27500(7) 0.0389(3) Uani d . 1
C C11 0.81059(12) 0.70778(16) 0.32382(7) 0.0467(4) Uani d . 1
H H11 0.7980 0.6180 0.3140 0.056 Uiso calc R 1
C C12 0.81568(14) 0.75232(18) 0.38705(8) 0.0554(4) Uani d . 1
H H12 0.8065 0.6926 0.4194 0.067 Uiso calc R 1
C C13 0.83452(13) 0.88576(18) 0.40191(8) 0.0525(4) Uani d . 1
C C14 0.84713(13) 0.97433(17) 0.35360(8) 0.0494(4) Uani d . 1
H H14 0.8590 1.0643 0.3634 0.059 Uiso calc R 1
C C15 0.84219(12) 0.92978(15) 0.29109(7) 0.0439(3) Uani d . 1
H H15 0.8511 0.9901 0.2589 0.053 Uiso calc R 1
C C16 0.8606(2) 0.8570(3) 0.51703(10) 0.0851(7) Uani d . 1
H H16A 0.9228 0.8056 0.5171 0.102 Uiso calc R 1
H H16B 0.8039 0.7954 0.5161 0.102 Uiso calc R 1
C C17 0.8742(2) 0.9429(3) 0.57652(10) 0.0990(8) Uani d . 1
H H17A 0.9266 1.0084 0.5751 0.148 Uiso calc R 1
H H17B 0.8943 0.8884 0.6147 0.148 Uiso calc R 1
H H17C 0.8104 0.9871 0.5780 0.148 Uiso calc R 1
C C18 0.95975(10) 0.56158(13) 0.23191(6) 0.0351(3) Uani d . 1
H H18 0.9579 0.5835 0.2772 0.042 Uiso calc R 1
C C19 0.94378(11) 0.41151(14) 0.22215(7) 0.0384(3) Uani d . 1
H H19 0.8741 0.3927 0.1975 0.046 Uiso calc R 1
C C20 1.02588(12) 0.36874(14) 0.18225(7) 0.0420(3) Uani d . 1
H H20 1.0810 0.3187 0.2106 0.050 Uiso calc R 1
C C21 0.98569(12) 0.28848(16) 0.12157(8) 0.0487(4) Uani d . 1
C C22 0.96503(18) 0.1540(2) 0.12763(12) 0.0737(6) Uani d . 1
H H22 0.9771 0.1146 0.1687 0.088 Uiso calc R 1
C C23 0.9265(2) 0.0780(3) 0.07299(16) 0.0969(8) Uani d . 1
H H23 0.9122 -0.0120 0.0776 0.116 Uiso calc R 1
C C24 0.90946(19) 0.1342(3) 0.01230(15) 0.0941(8) Uani d . 1
H H24 0.8835 0.0827 -0.0243 0.113 Uiso calc R 1
C C25 0.93082(19) 0.2666(3) 0.00567(11) 0.0849(7) Uani d . 1
H H25 0.9195 0.3051 -0.0356 0.102 Uiso calc R 1
C C26 0.96929(16) 0.3439(2) 0.06020(9) 0.0639(5) Uani d . 1
H H26 0.9841 0.4337 0.0552 0.077 Uiso calc R 1
C C27 1.10916(11) 0.70041(14) 0.21514(7) 0.0401(3) Uani d . 1
C C28 1.17832(13) 0.71813(18) 0.17430(8) 0.0536(4) Uani d . 1
H H28 1.1937 0.6475 0.1491 0.064 Uiso calc R 1
C C29 1.22437(15) 0.8416(2) 0.17128(10) 0.0676(5) Uani d . 1
H H29 1.2705 0.8536 0.1437 0.081 Uiso calc R 1
C C30 1.20277(16) 0.9463(2) 0.20851(10) 0.0668(5) Uani d . 1
H H30 1.2336 1.0291 0.2059 0.080 Uiso calc R 1
C C31 1.13527(15) 0.92827(18) 0.24973(9) 0.0616(5) Uani d . 1
H H31 1.1211 0.9989 0.2754 0.074 Uiso calc R 1
C C32 1.08819(13) 0.80589(16) 0.25337(8) 0.0494(4) Uani d . 1
H H32 1.0426 0.7944 0.2814 0.059 Uiso calc R 1
N N1 0.78884(9) 0.75030(12) 0.10406(6) 0.0398(3) Uani d . 1
N N2 0.76689(10) 0.81367(12) 0.15705(6) 0.0428(3) Uani d . 1
N N3 1.06731(9) 0.57279(11) 0.22290(6) 0.0381(3) Uani d . 1
N N4 0.96428(11) 0.33557(13) 0.28594(7) 0.0495(3) Uani d . 1
O O1 0.84005(13) 0.94125(15) 0.46225(6) 0.0771(4) Uani d . 1
O O2 0.98620(13) 0.39394(14) 0.33721(6) 0.0740(4) Uani d . 1
O O3 0.95819(15) 0.21518(13) 0.28165(7) 0.0897(5) Uani d . 1
O O4 1.06582(8) 0.49269(10) 0.16493(5) 0.0436(3) Uani d . 1

loop_
_atom_site_aniso_label
_atom_site_aniso_U_11
_atom_site_aniso_U_22
_atom_site_aniso_U_33
_atom_site_aniso_U_12
_atom_site_aniso_U_13
_atom_site_aniso_U_23
C1 0.0378(7) 0.0360(7) 0.0371(7) 0.0006(6) 0.0065(5) 0.0008(5)
C2 0.0341(7) 0.0340(7) 0.0372(7) -0.0011(5) 0.0062(5) 0.0006(5)
C3 0.0408(7) 0.0395(7) 0.0367(7) 0.0035(6) 0.0068(6) -0.0004(6)
C4 0.0457(8) 0.0436(8) 0.0366(7) -0.0005(6) 0.0016(6) 0.0042(6)
C5 0.0750(13) 0.1073(17) 0.0455(10) 0.0430(12) 0.0114(9) 0.0128(10)
C6 0.0856(15) 0.127(2) 0.0572(12) 0.0548(15) 0.0047(11) 0.0208(13)
C7 0.0782(13) 0.0797(13) 0.0414(9) 0.0094(11) -0.0031(9) 0.0123(9)
C8 0.0887(15) 0.0933(16) 0.0405(9) 0.0195(12) 0.0146(9) 0.0101(9)
C9 0.0653(11) 0.0876(14) 0.0447(9) 0.0236(10) 0.0115(8) 0.0089(9)
C10 0.0376(7) 0.0413(7) 0.0377(7) 0.0066(6) 0.0073(6) -0.0013(6)
C11 0.0543(9) 0.0430(8) 0.0439(8) -0.0007(7) 0.0122(7) -0.0004(6)
C12 0.0692(11) 0.0575(10) 0.0417(8) 0.0017(8) 0.0162(8) 0.0062(7)
C13 0.0546(9) 0.0618(10) 0.0411(8) 0.0073(8) 0.0095(7) -0.0091(7)
C14 0.0543(9) 0.0439(8) 0.0500(9) 0.0048(7) 0.0104(7) -0.0088(7)
C15 0.0472(8) 0.0399(8) 0.0453(8) 0.0064(6) 0.0107(6) 0.0016(6)
C16 0.1025(18) 0.1028(18) 0.0510(11) 0.0104(14) 0.0176(11) -0.0002(11)
C17 0.116(2) 0.133(2) 0.0453(11) 0.0035(18) 0.0119(12) -0.0095(13)
C18 0.0354(7) 0.0346(7) 0.0345(7) 0.0001(5) 0.0052(5) 0.0004(5)
C19 0.0397(7) 0.0351(7) 0.0386(7) -0.0009(6) 0.0037(6) 0.0036(6)
C20 0.0421(8) 0.0340(7) 0.0490(8) 0.0032(6) 0.0070(6) -0.0001(6)
C21 0.0446(8) 0.0443(8) 0.0573(9) 0.0051(7) 0.0106(7) -0.0117(7)
C22 0.0896(15) 0.0496(11) 0.0833(14) -0.0069(10) 0.0206(11) -0.0163(10)
C23 0.1011(19) 0.0668(14) 0.125(2) -0.0216(13) 0.0273(17) -0.0468(15)
C24 0.0772(15) 0.107(2) 0.0947(19) -0.0032(14) 0.0090(13) -0.0604(16)
C25 0.0870(16) 0.1017(19) 0.0615(13) 0.0179(13) 0.0049(11) -0.0303(12)
C26 0.0735(12) 0.0626(11) 0.0542(10) 0.0108(9) 0.0096(9) -0.0137(8)
C27 0.0355(7) 0.0405(7) 0.0404(7) -0.0033(6) -0.0019(6) 0.0028(6)
C28 0.0518(9) 0.0561(10) 0.0539(9) -0.0109(8) 0.0131(7) -0.0016(8)
C29 0.0639(11) 0.0742(13) 0.0666(12) -0.0258(10) 0.0179(9) 0.0045(10)
C30 0.0687(12) 0.0556(11) 0.0701(12) -0.0276(9) -0.0001(9) 0.0037(9)
C31 0.0683(11) 0.0468(10) 0.0641(11) -0.0132(8) 0.0002(9) -0.0085(8)
C32 0.0503(9) 0.0464(9) 0.0500(9) -0.0070(7) 0.0062(7) -0.0049(7)
N1 0.0426(6) 0.0412(6) 0.0344(6) 0.0053(5) 0.0048(5) 0.0019(5)
N2 0.0465(7) 0.0430(7) 0.0379(6) 0.0084(5) 0.0064(5) 0.0007(5)
N3 0.0371(6) 0.0362(6) 0.0402(6) 0.0001(5) 0.0063(5) -0.0020(5)
N4 0.0574(8) 0.0409(7) 0.0495(8) -0.0026(6) 0.0095(6) 0.0099(6)
O1 0.1089(12) 0.0811(10) 0.0412(7) 0.0112(8) 0.0152(7) -0.0104(6)
O2 0.1128(12) 0.0620(8) 0.0432(7) -0.0114(8) 0.0061(7) 0.0083(6)
O3 0.1530(16) 0.0395(7) 0.0757(10) -0.0050(8) 0.0208(10) 0.0151(6)
O4 0.0472(6) 0.0391(5) 0.0470(6) -0.0025(4) 0.0157(5) -0.0053(4)

loop_
_atom_type_symbol
_atom_type_description
_atom_type_scat_dispersion_real
_atom_type_scat_dispersion_imag
_atom_type_scat_source
C C 0.0033 0.0016 'International Tables Vol C Tables 4.2.6.8 and 6.1.1.4'
H H 0.0000 0.0000 'International Tables Vol C Tables 4.2.6.8 and 6.1.1.4'
N N 0.0061 0.0033 'International Tables Vol C Tables 4.2.6.8 and 6.1.1.4'
O O 0.0106 0.0060 'International Tables Vol C Tables 4.2.6.8 and 6.1.1.4'

loop_
_geom_angle_atom_site_label_1
_geom_angle_atom_site_label_2
_geom_angle_atom_site_label_3
_geom_angle
N2 C1 C2 111.74(12)
N2 C1 C10 120.53(12)
C2 C1 C10 127.63(12)
C3 C2 C1 104.27(12)
C3 C2 C18 129.58(12)
C1 C2 C18 126.00(12)
N1 C3 C2 107.51(12)
N1 C3 H3 126.2
C2 C3 H3 126.2
C5 C4 C9 119.59(15)
C5 C4 N1 120.49(14)
C9 C4 N1 119.90(14)
C4 C5 C6 119.07(18)
C4 C5 H5 120.5
C6 C5 H5 120.5
C7 C6 C5 121.5(2)
C7 C6 H6 119.2
C5 C6 H6 119.2
C6 C7 C8 119.04(17)
C6 C7 H7 120.5
C8 C7 H7 120.5
C7 C8 C9 120.56(19)
C7 C8 H8 119.7
C9 C8 H8 119.7
C4 C9 C8 120.21(18)
C4 C9 H9 119.9
C8 C9 H9 119.9
C11 C10 C15 118.32(14)
C11 C10 C1 122.00(13)
C15 C10 C1 119.64(13)
C12 C11 C10 120.76(15)
C12 C11 H11 119.6
C10 C11 H11 119.6
C13 C12 C11 119.83(15)
C13 C12 H12 120.1
C11 C12 H12 120.1
O1 C13 C14 115.12(16)
O1 C13 C12 124.98(16)
C14 C13 C12 119.89(15)
C15 C14 C13 120.09(15)
C15 C14 H14 120.0
C13 C14 H14 120.0
C14 C15 C10 121.12(14)
C14 C15 H15 119.4
C10 C15 H15 119.4
O1 C16 C17 107.8(2)
O1 C16 H16A 110.1
C17 C16 H16A 110.1
O1 C16 H16B 110.1
C17 C16 H16B 110.1
H16A C16 H16B 108.5
C16 C17 H17A 109.5
C16 C17 H17B 109.5
H17A C17 H17B 109.5
C16 C17 H17C 109.5
H17A C17 H17C 109.5
H17B C17 H17C 109.5
N3 C18 C2 115.85(11)
N3 C18 C19 99.71(11)
C2 C18 C19 114.74(11)
N3 C18 H18 108.7
C2 C18 H18 108.7
C19 C18 H18 108.7
N4 C19 C18 112.40(12)
N4 C19 C20 108.39(11)
C18 C19 C20 104.45(11)
N4 C19 H19 110.5
C18 C19 H19 110.5
C20 C19 H19 110.5
O4 C20 C21 109.60(12)
O4 C20 C19 103.45(11)
C21 C20 C19 115.66(12)
O4 C20 H20 109.3
C21 C20 H20 109.3
C19 C20 H20 109.3
C26 C21 C22 118.75(17)
C26 C21 C20 122.33(16)
C22 C21 C20 118.92(17)
C23 C22 C21 120.4(2)
C23 C22 H22 119.8
C21 C22 H22 119.8
C24 C23 C22 120.5(2)
C24 C23 H23 119.8
C22 C23 H23 119.8
C23 C24 C25 119.6(2)
C23 C24 H24 120.2
C25 C24 H24 120.2
C24 C25 C26 120.4(2)
C24 C25 H25 119.8
C26 C25 H25 119.8
C21 C26 C25 120.4(2)
C21 C26 H26 119.8
C25 C26 H26 119.8
C28 C27 C32 119.59(14)
C28 C27 N3 120.66(14)
C32 C27 N3 119.47(13)
C29 C28 C27 119.65(17)
C29 C28 H28 120.2
C27 C28 H28 120.2
C30 C29 C28 120.77(18)
C30 C29 H29 119.6
C28 C29 H29 119.6
C29 C30 C31 119.60(17)
C29 C30 H30 120.2
C31 C30 H30 120.2
C30 C31 C32 120.57(18)
C30 C31 H31 119.7
C32 C31 H31 119.7
C31 C32 C27 119.80(16)
C31 C32 H32 120.1
C27 C32 H32 120.1
C3 N1 N2 111.90(10)
C3 N1 C4 127.70(10)
N2 N1 C4 120.30(10)
C1 N2 N1 104.60(10)
C27 N3 O4 110.00(10)
C27 N3 C18 119.50(10)
O4 N3 C18 102.40(10)
O2 N4 O3 123.3(2)
O2 N4 C19 120.70(10)
O3 N4 C19 115.90(10)
C13 O1 C16 118.4(2)
C20 O4 N3 102.20(10)

loop_
_geom_bond_atom_site_label_1
_geom_bond_atom_site_label_2
_geom_bond_distance
C1 N2 1.331(2)
C1 C2 1.411(2)
C1 C10 1.478(2)
C2 C3 1.374(2)
C2 C18 1.497(2)
C3 N1 1.349(2)
C3 H3 0.9300
C4 C5 1.364(2)
C4 C9 1.372(2)
C4 N1 1.426(2)
C5 C6 1.388(3)
C5 H5 0.9300
C6 C7 1.356(3)
C6 H6 0.9300
C7 C8 1.356(3)
C7 H7 0.9300
C8 C9 1.380(2)
C8 H8 0.9300
C9 H9 0.9300
C10 C11 1.388(2)
C10 C15 1.393(2)
C11 C12 1.387(2)
C11 H11 0.9300
C12 C13 1.383(3)
C12 H12 0.9300
C13 O1 1.369(2)
C13 C14 1.381(2)
C14 C15 1.372(2)
C14 H14 0.9300
C15 H15 0.9300
C16 O1 1.406(3)
C16 C17 1.495(3)
C16 H16A 0.9700
C16 H16B 0.9700
C17 H17A 0.9600
C17 H17B 0.9600
C17 H17C 0.9600
C18 N3 1.479(2)
C18 C19 1.5252(19)
C18 H18 0.9800
C19 N4 1.5137(18)
C19 C20 1.560(2)
C19 H19 0.9800
C20 O4 1.425(2)
C20 C21 1.507(2)
C20 H20 0.9800
C21 C26 1.377(3)
C21 C22 1.385(3)
C22 C23 1.383(3)
C22 H22 0.9300
C23 C24 1.367(4)
C23 H23 0.9300
C24 C25 1.369(4)
C24 H24 0.9300
C25 C26 1.389(3)
C25 H25 0.9300
C26 H26 0.9300
C27 C28 1.386(2)
C27 C32 1.387(2)
C27 N3 1.4151(18)
C28 C29 1.386(2)
C28 H28 0.9300
C29 C30 1.371(3)
C29 H29 0.9300
C30 C31 1.375(3)
C30 H30 0.9300
C31 C32 1.384(2)
C31 H31 0.9300
C32 H32 0.9300
N1 N2 1.360(2)
N3 O4 1.452(2)
N4 O2 1.205(2)
N4 O3 1.210(2)

loop_
_geom_torsion_atom_site_label_1
_geom_torsion_atom_site_label_2
_geom_torsion_atom_site_label_3
_geom_torsion_atom_site_label_4
_geom_torsion
N2 C1 C2 C3 -0.49(16)
C10 C1 C2 C3 -176.88(14)
N2 C1 C2 C18 175.46(13)
C10 C1 C2 C18 -0.9(2)
C1 C2 C3 N1 0.48(15)
C18 C2 C3 N1 -175.26(13)
C9 C4 C5 C6 0.1(4)
N1 C4 C5 C6 178.7(2)
C4 C5 C6 C7 0.4(4)
C5 C6 C7 C8 -0.2(4)
C6 C7 C8 C9 -0.7(4)
C5 C4 C9 C8 -1.0(3)
N1 C4 C9 C8 -179.52(18)
C7 C8 C9 C4 1.2(4)
N2 C1 C10 C11 131.71(16)
C2 C1 C10 C11 -52.2(2)
N2 C1 C10 C15 -50.6(2)
C2 C1 C10 C15 125.54(16)
C15 C10 C11 C12 -0.4(2)
C1 C10 C11 C12 177.36(15)
C10 C11 C12 C13 -0.1(3)
C11 C12 C13 O1 179.23(17)
C11 C12 C13 C14 0.7(3)
O1 C13 C14 C15 -179.47(15)
C12 C13 C14 C15 -0.8(3)
C13 C14 C15 C10 0.3(2)
C11 C10 C15 C14 0.3(2)
C1 C10 C15 C14 -177.52(14)
C3 C2 C18 N3 57.96(19)
C1 C2 C18 N3 -116.94(15)
C3 C2 C18 C19 -57.5(2)
C1 C2 C18 C19 127.62(14)
N3 C18 C19 N4 95.12(13)
C2 C18 C19 N4 -140.42(12)
N3 C18 C19 C20 -22.17(13)
C2 C18 C19 C20 102.28(13)
N4 C19 C20 O4 -128.90(12)
C18 C19 C20 O4 -8.88(14)
N4 C19 C20 C21 111.26(14)
C18 C19 C20 C21 -128.72(13)
O4 C20 C21 C26 -14.1(2)
C19 C20 C21 C26 102.35(18)
O4 C20 C21 C22 165.56(16)
C19 C20 C21 C22 -78.01(19)
C26 C21 C22 C23 -1.4(3)
C20 C21 C22 C23 178.98(19)
C21 C22 C23 C24 0.7(4)
C22 C23 C24 C25 0.1(4)
C23 C24 C25 C26 -0.2(4)
C22 C21 C26 C25 1.2(3)
C20 C21 C26 C25 -179.12(17)
C24 C25 C26 C21 -0.5(3)
C32 C27 C28 C29 -1.1(2)
N3 C27 C28 C29 -175.05(15)
C27 C28 C29 C30 0.4(3)
C28 C29 C30 C31 0.5(3)
C29 C30 C31 C32 -0.7(3)
C30 C31 C32 C27 0.0(3)
C28 C27 C32 C31 0.9(2)
N3 C27 C32 C31 174.94(14)
C2 C3 N1 N2 -0.34(17)
C2 C3 N1 C4 179.40(13)
C5 C4 N1 C3 159.95(19)
C9 C4 N1 C3 -21.5(2)
C5 C4 N1 N2 -20.3(2)
C9 C4 N1 N2 158.22(16)
C2 C1 N2 N1 0.28(16)
C10 C1 N2 N1 176.97(12)
C3 N1 N2 C1 0.04(16)
C4 N1 N2 C1 -179.72(12)
C28 C27 N3 O4 -26.86(18)
C32 C27 N3 O4 159.20(13)
C28 C27 N3 C18 -144.80(14)
C32 C27 N3 C18 41.26(19)
C2 C18 N3 C27 43.97(17)
C19 C18 N3 C27 167.65(12)
C2 C18 N3 O4 -77.81(13)
C19 C18 N3 O4 45.87(11)
C18 C19 N4 O2 2.9(2)
C20 C19 N4 O2 117.85(16)
C18 C19 N4 O3 -176.36(15)
C20 C19 N4 O3 -61.44(18)
C14 C13 O1 C16 -160.22(19)
C12 C13 O1 C16 21.2(3)
C17 C16 O1 C13 173.83(19)
C21 C20 O4 N3 161.23(11)
C19 C20 O4 N3 37.33(12)
C27 N3 O4 C20 177.88(11)
C18 N3 O4 C20 -54.02(12)
